data_2108810
loop_
_publ_author_name
'Konieczny, Krzysztof A.'
'Bakowicz, Julia'
'Paliwoda, Damian'
'Warren, Mark R.'
'Ciesielski, Arkadiusz'
'Cyra\'nski, Micha\/l K.'
'Turowska-Tyrk, Ilona'

_publ_section_title
;
 Structural reasons for the formation of multicomponent products and the
 influence of high pressure
;
_journal_issue 3
_journal_name_full 'Acta Crystallographica Section B'
_journal_page_first
;
;
_journal_paper_doi 10.1107/S2052520621004492
_journal_volume 77
_journal_year 2021
_chemical_absolute_configuration syn
_chemical_formula_sum 'C31 H39 N O3'
_chemical_formula_weight 473.63
_space_group_crystal_system orthorhombic
_space_group_IT_number 19
_space_group_name_Hall 'P 2ac 2ab'
_space_group_name_H-M_alt 'P 21 21 21'
_atom_sites_solution_hydrogens mixed
_atom_sites_solution_primary direct
_atom_sites_solution_secondary difmap
_audit_creation_method SHELXL-2014/7
_cell_angle_alpha 90
_cell_angle_beta 90
_cell_angle_gamma 90
_cell_formula_units_Z 4
_cell_length_a 6.3663(6)
_cell_length_b 13.5168(12)
_cell_length_c 32.6694(18)
_cell_measurement_reflns_used 2131
_cell_measurement_temperature 299(2)
_cell_measurement_theta_max 18.1500
_cell_measurement_theta_min 1.6260
_cell_volume 2811.3(4)
_computing_cell_refinement 'CrysAlisPro (Rigaku OD, 2015)'
_computing_data_collection 'CrysAlisPro (Agilent Technologies, 2014)'
_computing_data_reduction 'CrysAlisPro (Rigaku OD, 2015)'
_computing_molecular_graphics 'ORTEP-3 for Windows (Farrugia, 2012)'
_computing_publication_material 'SHELXL 2014/7 (Sheldrick, 2015)'
_computing_structure_refinement 'SHELXL 2014/7 (Sheldrick, 2015)'
_computing_structure_solution 'SHELXT 2014/5 (Sheldrick, 2014)'
_diffrn_ambient_temperature 299(2)
_diffrn_detector_area_resol_mean 15.9718
_diffrn_measured_fraction_theta_full 0.997
_diffrn_measured_fraction_theta_max 0.997
_diffrn_measurement_device_type 'KM4 with Eos CCD'
_diffrn_measurement_method '\w scans'
_diffrn_radiation_monochromator graphite
_diffrn_radiation_source 'fine-focus sealed tube'
_diffrn_radiation_type MoK\a
_diffrn_radiation_wavelength 0.71073
_diffrn_reflns_av_R_equivalents 0.1282
_diffrn_reflns_av_unetI/netI 0.1641
_diffrn_reflns_Laue_measured_fraction_full 0.997
_diffrn_reflns_Laue_measured_fraction_max 0.997
_diffrn_reflns_limit_h_max 7
_diffrn_reflns_limit_h_min -7
_diffrn_reflns_limit_k_max 14
_diffrn_reflns_limit_k_min -16
_diffrn_reflns_limit_l_max 40
_diffrn_reflns_limit_l_min -40
_diffrn_reflns_number 24990
_diffrn_reflns_point_group_measured_fraction_full 0.986
_diffrn_reflns_point_group_measured_fraction_max 0.983
_diffrn_reflns_theta_full 25.242
_diffrn_reflns_theta_max 25.999
_diffrn_reflns_theta_min 1.630
_exptl_absorpt_coefficient_mu 0.071
_exptl_absorpt_correction_T_max 1.000
_exptl_absorpt_correction_T_min 0.85578
_exptl_absorpt_correction_type multi-scan
_exptl_absorpt_process_details 'Scale3 AbsPack (Rigaku OD, 2015)'
_exptl_crystal_colour colourless
_exptl_crystal_density_diffrn 1.119
_exptl_crystal_description block
_exptl_crystal_F_000 1024
_exptl_crystal_size_max 0.200
_exptl_crystal_size_mid 0.120
_exptl_crystal_size_min 0.100
_refine_diff_density_max 0.130
_refine_diff_density_min -0.155
_refine_diff_density_rms 0.032
_refine_ls_abs_structure_details
;
The absolute configuration was assigned to agree with that of its
precursor (S)-(-)-1-phenylethaneamine at the chiral centre C25.
;
_refine_ls_abs_structure_Flack -0.6(10)
_refine_ls_extinction_method none
_refine_ls_goodness_of_fit_ref 1.017
_refine_ls_hydrogen_treatment constr
_refine_ls_matrix_type full
_refine_ls_number_parameters 469
_refine_ls_number_reflns 5436
_refine_ls_number_restraints 554
_refine_ls_restrained_S_all 0.986
_refine_ls_R_factor_all 0.2591
_refine_ls_R_factor_gt 0.0898
_refine_ls_shift/su_max 0.000
_refine_ls_shift/su_mean 0.000
_refine_ls_structure_factor_coef Fsqd
_refine_ls_weighting_details 'w=1/[\s^2^(Fo^2^)+(0.0448P)^2^+0.5247P] where P=(Fo^2^+2Fc^2^)/3'
_refine_ls_weighting_scheme calc
_refine_ls_wR_factor_gt 0.1486
_refine_ls_wR_factor_ref 0.2108
_reflns_Friedel_coverage 0.712
_reflns_Friedel_fraction_full 0.971
_reflns_Friedel_fraction_max 0.965
_reflns_number_gt 1956
_reflns_number_total 5436
_reflns_threshold_expression 'I > 2\s(I)'
_cod_data_source_file eb5068sup1.cif
_cod_data_source_block 790minUV
_cod_database_code 2108810
_shelx_shelxl_version_number 2014/7
_shelx_space_group_comment
;
The symmetry employed for this shelxl refinement is uniquely defined
by the following loop, which should always be used as a source of
symmetry information in preference to the above space-group names.
They are only intended as comments.
;
_shelx_estimated_absorpt_t_min 0.986
_shelx_estimated_absorpt_t_max 0.993

loop_
_space_group_symop_operation_xyz
'x, y, z'
'-x+1/2, -y, z+1/2'
'-x, y+1/2, -z+1/2'
'x+1/2, -y+1/2, -z'

loop_
_atom_site_label
_atom_site_type_symbol
_atom_site_fract_x
_atom_site_fract_y
_atom_site_fract_z
_atom_site_U_iso_or_equiv
_atom_site_adp_type
_atom_site_occupancy
_atom_site_site_symmetry_order
_atom_site_calc_flag
_atom_site_refinement_flags_posn
_atom_site_refinement_flags_adp
_atom_site_refinement_flags_occupancy
_atom_site_disorder_assembly
_atom_site_disorder_group
O1 O 1.044(4) 0.2420(16) 0.6339(8) 0.078(7) Uani 0.381(4) 1 d D U P A 1
O2 O 0.6498(10) 0.6314(4) 0.51784(16) 0.0842(18) Uani 0.381(4) 1 d D U P A 1
O3 O 0.3469(11) 0.6160(5) 0.54992(16) 0.094(2) Uani 0.381(4) 1 d D U P A 1
C1 C 0.822(6) 0.279(2) 0.6917(7) 0.060(10) Uiso 0.381(4) 1 d D U P A 1
C2 C 0.862(5) 0.346(2) 0.7232(8) 0.068(9) Uiso 0.381(4) 1 d D U P A 1
C3 C 0.798(5) 0.326(2) 0.7633(8) 0.067(8) Uiso 0.381(4) 1 d D U P A 1
H3 H 0.8305 0.3688 0.7845 0.080 Uiso 0.381(4) 1 calc R U P A 1
C4 C 0.683(4) 0.2390(19) 0.7711(6) 0.049(7) Uiso 0.381(4) 1 d D U P A 1
C5 C 0.632(5) 0.1776(18) 0.7388(6) 0.059(8) Uiso 0.381(4) 1 d D U P A 1
H5 H 0.5535 0.1208 0.7437 0.071 Uiso 0.381(4) 1 calc R U P A 1
C6 C 0.695(5) 0.1989(19) 0.6986(7) 0.057(8) Uiso 0.381(4) 1 d D U P A 1
C7 C 0.913(4) 0.2956(18) 0.6493(7) 0.077(8) Uiso 0.381(4) 1 d D U P A 1
C8 C 0.808(4) 0.3710(14) 0.6225(6) 0.053(8) Uiso 0.381(4) 1 d D U P A 1
C9 C 0.924(3) 0.4099(14) 0.5912(6) 0.047(6) Uiso 0.381(4) 1 d D U P A 1
H9 H 1.0621 0.3903 0.5869 0.056 Uiso 0.381(4) 1 calc R U P A 1
C10 C 0.829(4) 0.4793(16) 0.5661(7) 0.051(7) Uiso 0.381(4) 1 d D U P A 1
H10 H 0.9071 0.5046 0.5444 0.061 Uiso 0.381(4) 1 calc R U P A 1
C11 C 0.631(4) 0.512(2) 0.5713(8) 0.058(10) Uiso 0.381(4) 1 d D U P A 1
C12 C 0.509(5) 0.468(2) 0.6021(8) 0.060(8) Uiso 0.381(4) 1 d D U P A 1
H12 H 0.3685 0.4841 0.6054 0.071 Uiso 0.381(4) 1 calc R U P A 1
C13 C 0.604(5) 0.398(2) 0.6277(9) 0.064(9) Uiso 0.381(4) 1 d D U P A 1
H13 H 0.5262 0.3688 0.6486 0.077 Uiso 0.381(4) 1 calc R U P A 1
C14 C 0.5333(16) 0.5928(6) 0.5445(2) 0.072(2) Uani 0.381(4) 1 d D U P A 1
C15 C 1.016(5) 0.4321(18) 0.7150(11) 0.076(9) Uiso 0.381(4) 1 d D U P A 1
H15 H 1.0227 0.4410 0.6853 0.091 Uiso 0.381(4) 1 calc R U P A 1
C16 C 1.235(5) 0.407(3) 0.7292(18) 0.107(18) Uiso 0.381(4) 1 d D U P A 1
H16A H 1.2786 0.3457 0.7168 0.161 Uiso 0.381(4) 1 calc R U P A 1
H16B H 1.3299 0.4586 0.7213 0.161 Uiso 0.381(4) 1 calc R U P A 1
H16C H 1.2359 0.3998 0.7584 0.161 Uiso 0.381(4) 1 calc R U P A 1
C17 C 0.932(5) 0.5274(19) 0.7328(9) 0.089(8) Uiso 0.381(4) 1 d D U P A 1
H17A H 0.7927 0.5391 0.7226 0.134 Uiso 0.381(4) 1 calc R U P A 1
H17B H 0.9278 0.5224 0.7621 0.134 Uiso 0.381(4) 1 calc R U P A 1
H17C H 1.0217 0.5813 0.7250 0.134 Uiso 0.381(4) 1 calc R U P A 1
C18 C 0.623(5) 0.215(3) 0.8166(7) 0.082(6) Uiso 0.381(4) 1 d D U P A 1
H18 H 0.6400 0.1438 0.8203 0.099 Uiso 0.381(4) 1 calc R U P A 1
C19 C 0.758(5) 0.265(2) 0.8485(7) 0.066(8) Uiso 0.381(4) 1 d D U P A 1
H19A H 0.9027 0.2500 0.8434 0.099 Uiso 0.381(4) 1 calc R U P A 1
H19B H 0.7377 0.3356 0.8470 0.099 Uiso 0.381(4) 1 calc R U P A 1
H19C H 0.7188 0.2421 0.8752 0.099 Uiso 0.381(4) 1 calc R U P A 1
C20 C 0.397(5) 0.238(3) 0.8236(13) 0.103(11) Uiso 0.381(4) 1 d D U P A 1
H20A H 0.3133 0.2054 0.8031 0.155 Uiso 0.381(4) 1 calc R U P A 1
H20B H 0.3559 0.2145 0.8502 0.155 Uiso 0.381(4) 1 calc R U P A 1
H20C H 0.3748 0.3080 0.8220 0.155 Uiso 0.381(4) 1 calc R U P A 1
C21 C 0.632(4) 0.1291(18) 0.6653(8) 0.079(9) Uiso 0.381(4) 1 d D U P A 1
H21 H 0.6186 0.1661 0.6396 0.094 Uiso 0.381(4) 1 calc R U P A 1
C22 C 0.793(4) 0.0474(19) 0.6594(9) 0.093(10) Uiso 0.381(4) 1 d D U P A 1
H22A H 0.7473 0.0042 0.6378 0.140 Uiso 0.381(4) 1 calc R U P A 1
H22B H 0.9259 0.0760 0.6523 0.140 Uiso 0.381(4) 1 calc R U P A 1
H22C H 0.8065 0.0105 0.6843 0.140 Uiso 0.381(4) 1 calc R U P A 1
C23 C 0.420(4) 0.076(2) 0.6746(11) 0.085(9) Uiso 0.381(4) 1 d D U P A 1
H23A H 0.3863 0.0322 0.6524 0.128 Uiso 0.381(4) 1 calc R U P A 1
H23B H 0.4331 0.0389 0.6995 0.128 Uiso 0.381(4) 1 calc R U P A 1
H23C H 0.3112 0.1245 0.6775 0.128 Uiso 0.381(4) 1 calc R U P A 1
O1D O 1.092(4) 0.275(3) 0.6412(10) 0.068(8) Uani 0.325(4) 1 d D U P B 2
O2D O 0.6498(10) 0.6314(4) 0.51784(16) 0.0842(18) Uani 0.325(4) 1 d D U P B 2
O3D O 0.3469(11) 0.6160(5) 0.54992(16) 0.094(2) Uani 0.325(4) 1 d D U P B 2
C1D C 0.802(6) 0.280(3) 0.6910(7) 0.061(11) Uiso 0.325(4) 1 d D U P B 2
C2D C 0.899(5) 0.342(2) 0.7178(8) 0.060(9) Uiso 0.325(4) 1 d D U P B 2
C3D C 0.850(5) 0.331(2) 0.7594(8) 0.069(9) Uiso 0.325(4) 1 d D U P B 2
H3D H 0.9157 0.3721 0.7783 0.083 Uiso 0.325(4) 1 calc R U P B 2
C4D C 0.703(5) 0.260(3) 0.7738(8) 0.068(10) Uiso 0.325(4) 1 d D U P B 2
C5D C 0.609(7) 0.198(3) 0.7441(8) 0.060(10) Uiso 0.325(4) 1 d D U P B 2
H5D H 0.5097 0.1513 0.7521 0.072 Uiso 0.325(4) 1 calc R U P B 2
C6D C 0.664(7) 0.206(3) 0.7029(8) 0.060(10) Uiso 0.325(4) 1 d D U P B 2
C7D C 0.862(4) 0.2736(17) 0.6446(7) 0.072(9) Uiso 0.325(4) 1 d D U P B 2
C8D C 0.769(4) 0.3565(18) 0.6186(7) 0.053(8) Uiso 0.325(4) 1 d D U P B 2
C9D C 0.872(5) 0.385(2) 0.5827(8) 0.060(8) Uiso 0.325(4) 1 d D U P B 2
H9D H 0.9945 0.3536 0.5746 0.072 Uiso 0.325(4) 1 calc R U P B 2
C10D C 0.791(5) 0.461(2) 0.5596(9) 0.061(9) Uiso 0.325(4) 1 d D U P B 2
H10D H 0.8611 0.4794 0.5359 0.073 Uiso 0.325(4) 1 calc R U P B 2
C11D C 0.610(4) 0.5107(19) 0.5702(9) 0.057(11) Uiso 0.325(4) 1 d D U P B 2
C12D C 0.506(6) 0.483(3) 0.6059(10) 0.069(11) Uiso 0.325(4) 1 d D U P B 2
H12D H 0.3835 0.5143 0.6140 0.082 Uiso 0.325(4) 1 calc R U P B 2
C13D C 0.590(5) 0.406(3) 0.6290(11) 0.064(11) Uiso 0.325(4) 1 d D U P B 2
H13D H 0.5204 0.3873 0.6528 0.077 Uiso 0.325(4) 1 calc R U P B 2
C14D C 0.5333(16) 0.5928(6) 0.5445(2) 0.072(2) Uani 0.325(4) 1 d D U P B 2
C15D C 1.041(4) 0.426(2) 0.7049(11) 0.075(10) Uiso 0.325(4) 1 d D U P B 2
H15D H 1.0737 0.4141 0.6760 0.091 Uiso 0.325(4) 1 calc R U P B 2
C16D C 1.245(5) 0.424(4) 0.7266(17) 0.059(12) Uiso 0.325(4) 1 d D U P B 2
H16D H 1.3298 0.4782 0.7175 0.089 Uiso 0.325(4) 1 calc R U P B 2
H16E H 1.2208 0.4295 0.7556 0.089 Uiso 0.325(4) 1 calc R U P B 2
H16F H 1.3154 0.3627 0.7209 0.089 Uiso 0.325(4) 1 calc R U P B 2
C17D C 0.931(6) 0.526(2) 0.7068(12) 0.085(10) Uiso 0.325(4) 1 d D U P B 2
H17D H 0.8003 0.5225 0.6922 0.128 Uiso 0.325(4) 1 calc R U P B 2
H17E H 0.9043 0.5432 0.7348 0.128 Uiso 0.325(4) 1 calc R U P B 2
H17F H 1.0189 0.5755 0.6945 0.128 Uiso 0.325(4) 1 calc R U P B 2
C18D C 0.640(5) 0.232(3) 0.8183(8) 0.085(7) Uiso 0.325(4) 1 d D U P B 2
H18D H 0.6137 0.1615 0.8133 0.102 Uiso 0.325(4) 1 calc R U P B 2
C19D C 0.805(5) 0.219(3) 0.8498(8) 0.091(9) Uiso 0.325(4) 1 d D U P B 2
H19D H 0.9355 0.2022 0.8367 0.137 Uiso 0.325(4) 1 calc R U P B 2
H19E H 0.8222 0.2795 0.8648 0.137 Uiso 0.325(4) 1 calc R U P B 2
H19F H 0.7656 0.1669 0.8682 0.137 Uiso 0.325(4) 1 calc R U P B 2
C20D C 0.422(5) 0.258(4) 0.8305(13) 0.094(11) Uiso 0.325(4) 1 d D U P B 2
H20D H 0.3354 0.2638 0.8065 0.141 Uiso 0.325(4) 1 calc R U P B 2
H20E H 0.3660 0.2080 0.8481 0.141 Uiso 0.325(4) 1 calc R U P B 2
H20F H 0.4226 0.3205 0.8447 0.141 Uiso 0.325(4) 1 calc R U P B 2
C21D C 0.602(6) 0.148(2) 0.6648(10) 0.083(11) Uiso 0.325(4) 1 d D U P B 2
H21D H 0.4789 0.1824 0.6535 0.099 Uiso 0.325(4) 1 calc R U P B 2
C22D C 0.785(4) 0.1705(16) 0.6352(7) 0.089(9) Uiso 0.325(4) 1 d D U P B 2
H22D H 0.8968 0.1229 0.6390 0.107 Uiso 0.325(4) 1 calc R U P B 2
H22E H 0.7365 0.1666 0.6071 0.107 Uiso 0.325(4) 1 calc R U P B 2
C23D C 0.539(6) 0.0440(19) 0.6696(9) 0.104(11) Uiso 0.325(4) 1 d D U P B 2
H23D H 0.5041 0.0169 0.6433 0.157 Uiso 0.325(4) 1 calc R U P B 2
H23E H 0.6530 0.0071 0.6813 0.157 Uiso 0.325(4) 1 calc R U P B 2
H23F H 0.4188 0.0400 0.6873 0.157 Uiso 0.325(4) 1 calc R U P B 2
O1P O 1.123(6) 0.308(3) 0.6532(14) 0.075(10) Uiso 0.162(4) 1 d D U P C 3
O2P O 0.6498(10) 0.6314(4) 0.51784(16) 0.0842(18) Uani 0.162(4) 1 d D U P C 3
O3P O 0.3469(11) 0.6160(5) 0.54992(16) 0.094(2) Uani 0.162(4) 1 d D U P C 3
C1P C 0.806(7) 0.294(3) 0.7011(10) 0.059(12) Uiso 0.162(4) 1 d D U P C 3
C2P C 0.875(7) 0.346(3) 0.7361(10) 0.057(12) Uiso 0.162(4) 1 d D U P C 3
C3P C 0.793(8) 0.323(4) 0.7747(11) 0.066(13) Uiso 0.162(4) 1 d D U P C 3
H3P H 0.8362 0.3573 0.7979 0.080 Uiso 0.162(4) 1 calc R U P C 3
C4P C 0.646(8) 0.248(4) 0.7777(11) 0.075(14) Uiso 0.162(4) 1 d D U P C 3
C5P C 0.574(10) 0.198(5) 0.7436(11) 0.062(13) Uiso 0.162(4) 1 d D U P C 3
H5P H 0.4700 0.1497 0.7464 0.074 Uiso 0.162(4) 1 calc R U P C 3
C6P C 0.656(10) 0.219(4) 0.7052(12) 0.058(13) Uiso 0.162(4) 1 d D U P C 3
C7P C 0.941(5) 0.3505(19) 0.6710(8) 0.053(10) Uiso 0.162(4) 1 d D U P C 3
C8P C 0.839(5) 0.4131(16) 0.6378(7) 0.049(10) Uiso 0.162(4) 1 d D U P C 3
C9P C 0.954(5) 0.458(2) 0.6074(9) 0.071(11) Uiso 0.162(4) 1 d D U P C 3
H9P H 1.0989 0.4487 0.6072 0.086 Uiso 0.162(4) 1 calc R U P C 3
C10P C 0.863(5) 0.516(2) 0.5768(10) 0.065(12) Uiso 0.162(4) 1 d D U P C 3
H10P H 0.9473 0.5445 0.5568 0.078 Uiso 0.162(4) 1 calc R U P C 3
C11P C 0.649(5) 0.5312(11) 0.5761(7) 0.067(14) Uiso 0.162(4) 1 d D U P C 3
C12P C 0.526(7) 0.487(3) 0.6068(10) 0.066(14) Uiso 0.162(4) 1 d D U P C 3
H12P H 0.3811 0.4961 0.6071 0.079 Uiso 0.162(4) 1 calc R U P C 3
C13P C 0.624(6) 0.430(3) 0.6363(11) 0.052(12) Uiso 0.162(4) 1 d D U P C 3
H13P H 0.5401 0.4016 0.6565 0.062 Uiso 0.162(4) 1 calc R U P C 3
C14P C 0.5333(16) 0.5928(6) 0.5445(2) 0.072(2) Uani 0.162(4) 1 d D U P C 3
C15P C 0.992(7) 0.422(3) 0.7111(11) 0.076(14) Uiso 0.162(4) 1 d D U P C 3
C16P C 1.228(7) 0.434(5) 0.7136(18) 0.090(18) Uiso 0.162(4) 1 d D U P C 3
H16G H 1.2712 0.4859 0.6953 0.135 Uiso 0.162(4) 1 calc R U P C 3
H16H H 1.2671 0.4509 0.7411 0.135 Uiso 0.162(4) 1 calc R U P C 3
H16I H 1.2954 0.3733 0.7058 0.135 Uiso 0.162(4) 1 calc R U P C 3
C17P C 0.895(12) 0.524(3) 0.715(2) 0.073(13) Uiso 0.162(4) 1 d D U P C 3
H17G H 0.9733 0.5697 0.6984 0.110 Uiso 0.162(4) 1 calc R U P C 3
H17H H 0.7521 0.5214 0.7051 0.110 Uiso 0.162(4) 1 calc R U P C 3
H17I H 0.8965 0.5443 0.7428 0.110 Uiso 0.162(4) 1 calc R U P C 3
C18P C 0.549(7) 0.213(4) 0.8177(11) 0.082(8) Uiso 0.162(4) 1 d D U P C 3
H18P H 0.5319 0.1411 0.8168 0.098 Uiso 0.162(4) 1 calc R U P C 3
C19P C 0.686(9) 0.240(6) 0.8531(14) 0.089(14) Uiso 0.162(4) 1 d D U P C 3
H19G H 0.6231 0.2175 0.8781 0.134 Uiso 0.162(4) 1 calc R U P C 3
H19H H 0.8214 0.2093 0.8499 0.134 Uiso 0.162(4) 1 calc R U P C 3
H19I H 0.7034 0.3106 0.8541 0.134 Uiso 0.162(4) 1 calc R U P C 3
C20P C 0.333(7) 0.262(5) 0.8157(18) 0.070(13) Uiso 0.162(4) 1 d D U P C 3
H20G H 0.2598 0.2389 0.7919 0.106 Uiso 0.162(4) 1 calc R U P C 3
H20H H 0.2543 0.2448 0.8398 0.106 Uiso 0.162(4) 1 calc R U P C 3
H20I H 0.3494 0.3323 0.8143 0.106 Uiso 0.162(4) 1 calc R U P C 3
C21P C 0.573(8) 0.154(4) 0.6712(15) 0.078(14) Uiso 0.162(4) 1 d D U P C 3
H21P H 0.5364 0.1977 0.6483 0.093 Uiso 0.162(4) 1 calc R U P C 3
C22P C 0.749(9) 0.086(4) 0.6564(18) 0.076(16) Uiso 0.162(4) 1 d D U P C 3
H22F H 0.6970 0.0443 0.6348 0.115 Uiso 0.162(4) 1 calc R U P C 3
H22G H 0.8643 0.1247 0.6464 0.115 Uiso 0.162(4) 1 calc R U P C 3
H22H H 0.7960 0.0452 0.6787 0.115 Uiso 0.162(4) 1 calc R U P C 3
C23P C 0.380(9) 0.093(6) 0.681(3) 0.12(3) Uiso 0.162(4) 1 d D U P C 3
H23G H 0.3398 0.0545 0.6579 0.185 Uiso 0.162(4) 1 calc R U P C 3
H23H H 0.4105 0.0495 0.7038 0.185 Uiso 0.162(4) 1 calc R U P C 3
H23I H 0.2662 0.1362 0.6888 0.185 Uiso 0.162(4) 1 calc R U P C 3
O1Z O 1.112(7) 0.278(6) 0.651(2) 0.069(11) Uiso 0.132(4) 1 d D U P D 4
O2Z O 0.6498(10) 0.6314(4) 0.51784(16) 0.0842(18) Uani 0.132(4) 1 d D U P D 4
O3Z O 0.3469(11) 0.6160(5) 0.54992(16) 0.094(2) Uani 0.132(4) 1 d D U P D 4
C6Z C 0.753(7) 0.220(2) 0.7065(9) 0.050(12) Uiso 0.132(4) 1 d DG U P D 4
C1Z C 0.875(6) 0.303(2) 0.6988(8) 0.055(13) Uiso 0.132(4) 1 d DG U P D 4
C2Z C 0.907(7) 0.372(2) 0.7296(10) 0.067(14) Uiso 0.132(4) 1 d DG U P D 4
C3Z C 0.819(7) 0.358(3) 0.7681(9) 0.077(14) Uiso 0.132(4) 1 d DG U P D 4
H3Z H 0.8422 0.4052 0.7892 0.092 Uiso 0.132(4) 1 d G U P D 4
C4Z C 0.698(6) 0.275(3) 0.7758(8) 0.066(14) Uiso 0.132(4) 1 d DG U P D 4
C5Z C 0.665(7) 0.205(3) 0.7450(10) 0.059(14) Uiso 0.132(4) 1 d DG U P D 4
H5Z H 0.5814 0.1484 0.7502 0.071 Uiso 0.132(4) 1 d G U P D 4
C7Z C 0.889(7) 0.287(2) 0.6529(10) 0.076(15) Uiso 0.132(4) 1 d D U P D 4
C8Z C 0.801(8) 0.367(3) 0.6240(12) 0.053(15) Uiso 0.132(4) 1 d DG U P D 4
C9Z C 0.888(10) 0.383(5) 0.5855(16) 0.063(14) Uiso 0.132(4) 1 d DG U P D 4
H9Z H 1.0044 0.3446 0.5767 0.075 Uiso 0.132(4) 1 d G U P D 4
C10Z C 0.804(9) 0.454(4) 0.5597(13) 0.066(14) Uiso 0.132(4) 1 d DG U P D 4
H10Z H 0.8637 0.4654 0.5334 0.079 Uiso 0.132(4) 1 d G U P D 4
C11Z C 0.634(5) 0.5107(15) 0.5725(10) 0.059(15) Uiso 0.132(4) 1 d DG U P D 4
C12Z C 0.546(7) 0.496(3) 0.6109(12) 0.064(14) Uiso 0.132(4) 1 d DG U P D 4
H12Z H 0.4296 0.5339 0.6197 0.077 Uiso 0.132(4) 1 d G U P D 4
C13Z C 0.630(8) 0.423(4) 0.6367(11) 0.057(13) Uiso 0.132(4) 1 d DG U P D 4
H13Z H 0.5703 0.4130 0.6630 0.069 Uiso 0.132(4) 1 d G U P D 4
C14Z C 0.5333(16) 0.5928(6) 0.5445(2) 0.072(2) Uani 0.132(4) 1 d D U P D 4
C15Z C 1.032(8) 0.462(3) 0.7198(19) 0.075(14) Uiso 0.132(4) 1 d D U P D 4
H15Z H 1.0605 0.4559 0.6904 0.090 Uiso 0.132(4) 1 calc R U P D 4
C16Z C 1.239(7) 0.452(5) 0.739(2) 0.11(3) Uiso 0.132(4) 1 d D U P D 4
H16J H 1.2946 0.3870 0.7338 0.162 Uiso 0.132(4) 1 calc R U P D 4
H16K H 1.3329 0.5008 0.7283 0.162 Uiso 0.132(4) 1 calc R U P D 4
H16L H 1.2259 0.4609 0.7683 0.162 Uiso 0.132(4) 1 calc R U P D 4
C17Z C 0.912(11) 0.555(3) 0.723(3) 0.083(15) Uiso 0.132(4) 1 d D U P D 4
H17J H 0.7811 0.5484 0.7091 0.124 Uiso 0.132(4) 1 calc R U P D 4
H17K H 0.8848 0.5681 0.7519 0.124 Uiso 0.132(4) 1 calc R U P D 4
H17L H 0.9919 0.6080 0.7119 0.124 Uiso 0.132(4) 1 calc R U P D 4
C18Z C 0.611(8) 0.266(4) 0.8183(11) 0.080(9) Uiso 0.132(4) 1 d D U P D 4
H18Z H 0.6005 0.1959 0.8252 0.096 Uiso 0.132(4) 1 calc R U P D 4
C19Z C 0.789(9) 0.311(6) 0.8431(17) 0.097(14) Uiso 0.132(4) 1 d D U P D 4
H19J H 0.7525 0.3098 0.8716 0.145 Uiso 0.132(4) 1 calc R U P D 4
H19K H 0.9145 0.2725 0.8390 0.145 Uiso 0.132(4) 1 calc R U P D 4
H19L H 0.8129 0.3776 0.8345 0.145 Uiso 0.132(4) 1 calc R U P D 4
C20Z C 0.403(9) 0.315(6) 0.829(2) 0.102(15) Uiso 0.132(4) 1 d D U P D 4
H20J H 0.3698 0.3027 0.8570 0.153 Uiso 0.132(4) 1 calc R U P D 4
H20K H 0.4132 0.3850 0.8242 0.153 Uiso 0.132(4) 1 calc R U P D 4
H20L H 0.2942 0.2881 0.8117 0.153 Uiso 0.132(4) 1 calc R U P D 4
C21Z C 0.762(7) 0.184(2) 0.6626(10) 0.079(13) Uiso 0.132(4) 1 d D U P D 4
C22Z C 0.898(9) 0.091(3) 0.6614(17) 0.078(17) Uiso 0.132(4) 1 d D U P D 4
H22I H 0.9057 0.0670 0.6338 0.118 Uiso 0.132(4) 1 calc R U P D 4
H22J H 1.0364 0.1067 0.6710 0.118 Uiso 0.132(4) 1 calc R U P D 4
H22K H 0.8371 0.0412 0.6787 0.118 Uiso 0.132(4) 1 calc R U P D 4
C23Z C 0.560(8) 0.172(5) 0.6381(19) 0.12(2) Uiso 0.132(4) 1 d D U P D 4
H23J H 0.5935 0.1489 0.6111 0.183 Uiso 0.132(4) 1 calc R U P D 4
H23K H 0.4699 0.1254 0.6514 0.183 Uiso 0.132(4) 1 calc R U P D 4
H23L H 0.4905 0.2350 0.6362 0.183 Uiso 0.132(4) 1 calc R U P D 4
N1 N 0.0572(10) 0.6672(4) 0.49239(16) 0.0679(19) Uani 1 1 d . . . . .
H1A H 0.1557 0.6438 0.5091 0.082 Uiso 1 1 calc R U . . .
H1B H -0.0692 0.6524 0.5023 0.082 Uiso 1 1 calc R U . . .
H1C H 0.0700 0.7326 0.4904 0.082 Uiso 1 1 calc R U . . .
C24 C 0.2954(16) 0.6520(7) 0.4331(2) 0.104(3) Uani 1 1 d . . . . .
H24A H 0.4041 0.6353 0.4523 0.157 Uiso 1 1 calc R U . . .
H24B H 0.2961 0.7221 0.4285 0.157 Uiso 1 1 calc R U . . .
H24C H 0.3197 0.6181 0.4078 0.157 Uiso 1 1 calc R U . . .
C25 C 0.0826(14) 0.6211(6) 0.4505(2) 0.074(2) Uani 1 1 d . . . . .
H25 H -0.0267 0.6485 0.4327 0.089 Uiso 1 1 calc R U . . .
C26 C 0.048(2) 0.5121(8) 0.4534(3) 0.081(3) Uani 1 1 d . . . . .
C27 C -0.136(2) 0.4713(10) 0.4398(3) 0.109(3) Uani 1 1 d . . . . .
H27 H -0.2409 0.5123 0.4295 0.131 Uiso 1 1 calc R U . . .
C28 C -0.169(3) 0.3692(13) 0.4410(4) 0.150(6) Uani 1 1 d . . . . .
H28 H -0.2960 0.3422 0.4327 0.180 Uiso 1 1 calc R U . . .
C29 C -0.011(4) 0.3101(14) 0.4544(6) 0.183(10) Uani 1 1 d . . . . .
H29 H -0.0274 0.2418 0.4534 0.219 Uiso 1 1 calc R U . . .
C30 C 0.171(4) 0.3487(13) 0.4693(5) 0.181(7) Uani 1 1 d . . . . .
H30 H 0.2740 0.3074 0.4800 0.218 Uiso 1 1 calc R U . . .
C31 C 0.202(2) 0.4503(10) 0.4683(3) 0.127(4) Uani 1 1 d . . . . .
H31 H 0.3274 0.4769 0.4777 0.153 Uiso 1 1 calc R U . . .

loop_
_atom_site_aniso_label
_atom_site_aniso_U_11
_atom_site_aniso_U_22
_atom_site_aniso_U_33
_atom_site_aniso_U_23
_atom_site_aniso_U_13
_atom_site_aniso_U_12
O1 0.092(12) 0.067(13) 0.074(11) 0.007(10) 0.024(10) 0.026(10)
O2 0.081(4) 0.098(4) 0.074(3) 0.033(3) 0.013(3) -0.004(4)
O3 0.080(4) 0.134(5) 0.067(4) 0.037(4) -0.006(4) 0.023(4)
C14 0.085(6) 0.071(5) 0.058(5) -0.001(4) -0.015(5) 0.003(5)
O1D 0.073(12) 0.062(14) 0.068(14) -0.011(12) 0.006(11) -0.002(12)
O2D 0.081(4) 0.098(4) 0.074(3) 0.033(3) 0.013(3) -0.004(4)
O3D 0.080(4) 0.134(5) 0.067(4) 0.037(4) -0.006(4) 0.023(4)
C14D 0.085(6) 0.071(5) 0.058(5) -0.001(4) -0.015(5) 0.003(5)
O2P 0.081(4) 0.098(4) 0.074(3) 0.033(3) 0.013(3) -0.004(4)
O3P 0.080(4) 0.134(5) 0.067(4) 0.037(4) -0.006(4) 0.023(4)
C14P 0.085(6) 0.071(5) 0.058(5) -0.001(4) -0.015(5) 0.003(5)
O2Z 0.081(4) 0.098(4) 0.074(3) 0.033(3) 0.013(3) -0.004(4)
O3Z 0.080(4) 0.134(5) 0.067(4) 0.037(4) -0.006(4) 0.023(4)
C14Z 0.085(6) 0.071(5) 0.058(5) -0.001(4) -0.015(5) 0.003(5)
N1 0.073(5) 0.085(4) 0.045(4) 0.014(3) -0.002(4) 0.004(4)
C24 0.114(9) 0.138(8) 0.062(5) 0.002(6) 0.029(6) -0.004(7)
C25 0.078(7) 0.094(7) 0.050(5) 0.011(5) -0.011(5) 0.001(6)
C26 0.102(9) 0.093(8) 0.047(5) -0.004(5) -0.003(6) -0.004(8)
C27 0.114(11) 0.126(11) 0.089(8) -0.023(7) 0.015(7) -0.004(9)
C28 0.168(17) 0.133(14) 0.150(13) -0.039(11) 0.031(12) -0.046(12)
C29 0.30(3) 0.103(13) 0.149(15) -0.025(11) 0.033(18) -0.019(16)
C30 0.28(2) 0.113(15) 0.154(14) 0.002(10) -0.028(15) 0.029(14)
C31 0.172(14) 0.101(10) 0.109(9) -0.003(7) -0.025(9) 0.008(10)

loop_
_atom_type_symbol
_atom_type_description
_atom_type_scat_dispersion_real
_atom_type_scat_dispersion_imag
_atom_type_scat_source
C C 0.0033 0.0016 'International Tables Vol C Tables 4.2.6.8 and 6.1.1.4'
H H 0.0000 0.0000 'International Tables Vol C Tables 4.2.6.8 and 6.1.1.4'
N N 0.0061 0.0033 'International Tables Vol C Tables 4.2.6.8 and 6.1.1.4'
O O 0.0106 0.0060 'International Tables Vol C Tables 4.2.6.8 and 6.1.1.4'

loop_
_geom_angle_atom_site_label_1
_geom_angle_atom_site_label_2
_geom_angle_atom_site_label_3
_geom_angle
_geom_angle_site_symmetry_1
_geom_angle_site_symmetry_3
_geom_angle_publ_flag
C6 C1 C2 119.9(18) . . ?
C6 C1 C7 119.3(19) . . ?
C2 C1 C7 120.8(19) . . ?
C1 C2 C3 120.6(19) . . ?
C1 C2 C15 118(2) . . ?
C3 C2 C15 120(2) . . ?
C2 C3 C4 119(2) . . ?
C2 C3 H3 120.3 . . ?
C4 C3 H3 120.3 . . ?
C5 C4 C3 118.8(18) . . ?
C5 C4 C18 123.1(19) . . ?
C3 C4 C18 118.1(19) . . ?
C4 C5 C6 121.7(19) . . ?
C4 C5 H5 119.2 . . ?
C6 C5 H5 119.2 . . ?
C1 C6 C5 119.1(18) . . ?
C1 C6 C21 122.5(18) . . ?
C5 C6 C21 118.3(18) . . ?
O1 C7 C8 117.9(19) . . ?
O1 C7 C1 124(2) . . ?
C8 C7 C1 118(2) . . ?
C13 C8 C9 120.4(18) . . ?
C13 C8 C7 122.1(19) . . ?
C9 C8 C7 117.4(18) . . ?
C8 C9 C10 118.1(18) . . ?
C8 C9 H9 120.9 . . ?
C10 C9 H9 120.9 . . ?
C11 C10 C9 123.7(19) . . ?
C11 C10 H10 118.1 . . ?
C9 C10 H10 118.1 . . ?
C10 C11 C12 117.6(17) . . ?
C10 C11 C14 122.9(18) . . ?
C12 C11 C14 119.5(18) . . ?
C13 C12 C11 119(2) . . ?
C13 C12 H12 120.7 . . ?
C11 C12 H12 120.7 . . ?
C8 C13 C12 121(2) . . ?
C8 C13 H13 119.4 . . ?
C12 C13 H13 119.4 . . ?
O3 C14 O2 123.9(7) . . ?
O3 C14 C11 119.2(13) . . ?
O2 C14 C11 116.9(13) . . ?
C16 C15 C17 114(3) . . ?
C16 C15 C2 111(2) . . ?
C17 C15 C2 110(2) . . ?
C16 C15 H15 107.0 . . ?
C17 C15 H15 107.0 . . ?
C2 C15 H15 107.0 . . ?
C15 C16 H16A 109.5 . . ?
C15 C16 H16B 109.5 . . ?
H16A C16 H16B 109.5 . . ?
C15 C16 H16C 109.5 . . ?
H16A C16 H16C 109.5 . . ?
H16B C16 H16C 109.5 . . ?
C15 C17 H17A 109.5 . . ?
C15 C17 H17B 109.5 . . ?
H17A C17 H17B 109.5 . . ?
C15 C17 H17C 109.5 . . ?
H17A C17 H17C 109.5 . . ?
H17B C17 H17C 109.5 . . ?
C20 C18 C19 111(3) . . ?
C20 C18 C4 110(2) . . ?
C19 C18 C4 115(2) . . ?
C20 C18 H18 106.9 . . ?
C19 C18 H18 106.9 . . ?
C4 C18 H18 106.9 . . ?
C18 C19 H19A 109.5 . . ?
C18 C19 H19B 109.5 . . ?
H19A C19 H19B 109.5 . . ?
C18 C19 H19C 109.5 . . ?
H19A C19 H19C 109.5 . . ?
H19B C19 H19C 109.5 . . ?
C18 C20 H20A 109.5 . . ?
C18 C20 H20B 109.5 . . ?
H20A C20 H20B 109.5 . . ?
C18 C20 H20C 109.5 . . ?
H20A C20 H20C 109.5 . . ?
H20B C20 H20C 109.5 . . ?
C6 C21 C22 112(2) . . ?
C6 C21 C23 112(2) . . ?
C22 C21 C23 106(2) . . ?
C6 C21 H21 108.9 . . ?
C22 C21 H21 108.9 . . ?
C23 C21 H21 108.9 . . ?
C21 C22 H22A 109.5 . . ?
C21 C22 H22B 109.5 . . ?
H22A C22 H22B 109.5 . . ?
C21 C22 H22C 109.5 . . ?
H22A C22 H22C 109.5 . . ?
H22B C22 H22C 109.5 . . ?
C21 C23 H23A 109.5 . . ?
C21 C23 H23B 109.5 . . ?
H23A C23 H23B 109.5 . . ?
C21 C23 H23C 109.5 . . ?
H23A C23 H23C 109.5 . . ?
H23B C23 H23C 109.5 . . ?
C2D C1D C6D 123(2) . . ?
C2D C1D C7D 123(2) . . ?
C6D C1D C7D 112.9(17) . . ?
C1D C2D C3D 117(2) . . ?
C1D C2D C15D 124(2) . . ?
C3D C2D C15D 119(2) . . ?
C2D C3D C4D 122(2) . . ?
C2D C3D H3D 118.8 . . ?
C4D C3D H3D 118.8 . . ?
C5D C4D C3D 117(2) . . ?
C5D C4D C18D 113(2) . . ?
C3D C4D C18D 130(2) . . ?
C6D C5D C4D 120(2) . . ?
C6D C5D H5D 119.8 . . ?
C4D C5D H5D 119.8 . . ?
C1D C6D C5D 119(2) . . ?
C1D C6D C21D 107.7(17) . . ?
C5D C6D C21D 133(2) . . ?
O1D C7D C22D 109(2) . . ?
O1D C7D C8D 110(2) . . ?
C22D C7D C8D 116(2) . . ?
O1D C7D C1D 108(2) . . ?
C22D C7D C1D 99.6(16) . . ?
C8D C7D C1D 114(2) . . ?
C13D C8D C9D 117.5(19) . . ?
C13D C8D C7D 123(2) . . ?
C9D C8D C7D 119.4(19) . . ?
C10D C9D C8D 120(2) . . ?
C10D C9D H9D 120.2 . . ?
C8D C9D H9D 120.2 . . ?
C9D C10D C11D 123(2) . . ?
C9D C10D H10D 118.6 . . ?
C11D C10D H10D 118.6 . . ?
C10D C11D C12D 118(2) . . ?
C10D C11D C14D 120(2) . . ?
C12D C11D C14D 122(2) . . ?
C13D C12D C11D 118(3) . . ?
C13D C12D H12D 120.8 . . ?
C11D C12D H12D 120.8 . . ?
C8D C13D C12D 124(3) . . ?
C8D C13D H13D 118.2 . . ?
C12D C13D H13D 118.2 . . ?
O3D C14D O2D 123.9(7) . . ?
O3D C14D C11D 115.3(13) . . ?
O2D C14D C11D 120.7(13) . . ?
C16D C15D C2D 112(2) . . ?
C16D C15D C17D 114(3) . . ?
C2D C15D C17D 112(2) . . ?
C16D C15D H15D 106.0 . . ?
C2D C15D H15D 106.0 . . ?
C17D C15D H15D 106.0 . . ?
C15D C16D H16D 109.5 . . ?
C15D C16D H16E 109.5 . . ?
H16D C16D H16E 109.5 . . ?
C15D C16D H16F 109.5 . . ?
H16D C16D H16F 109.5 . . ?
H16E C16D H16F 109.5 . . ?
C15D C17D H17D 109.5 . . ?
C15D C17D H17E 109.5 . . ?
H17D C17D H17E 109.5 . . ?
C15D C17D H17F 109.5 . . ?
H17D C17D H17F 109.5 . . ?
H17E C17D H17F 109.5 . . ?
C19D C18D C20D 120(2) . . ?
C19D C18D C4D 119(2) . . ?
C20D C18D C4D 116(3) . . ?
C19D C18D H18D 96.9 . . ?
C20D C18D H18D 96.9 . . ?
C4D C18D H18D 96.9 . . ?
C18D C19D H19D 109.5 . . ?
C18D C19D H19E 109.5 . . ?
H19D C19D H19E 109.5 . . ?
C18D C19D H19F 109.5 . . ?
H19D C19D H19F 109.5 . . ?
H19E C19D H19F 109.5 . . ?
C18D C20D H20D 109.5 . . ?
C18D C20D H20E 109.5 . . ?
H20D C20D H20E 109.5 . . ?
C18D C20D H20F 109.5 . . ?
H20D C20D H20F 109.5 . . ?
H20E C20D H20F 109.5 . . ?
C23D C21D C6D 119(3) . . ?
C23D C21D C22D 117(3) . . ?
C6D C21D C22D 102.5(19) . . ?
C23D C21D H21D 105.9 . . ?
C6D C21D H21D 105.9 . . ?
C22D C21D H21D 105.9 . . ?
C7D C22D C21D 107.3(17) . . ?
C7D C22D H22D 110.2 . . ?
C21D C22D H22D 110.2 . . ?
C7D C22D H22E 110.2 . . ?
C21D C22D H22E 110.2 . . ?
H22D C22D H22E 108.5 . . ?
C21D C23D H23D 109.5 . . ?
C21D C23D H23E 109.5 . . ?
H23D C23D H23E 109.5 . . ?
C21D C23D H23F 109.5 . . ?
H23D C23D H23F 109.5 . . ?
H23E C23D H23F 109.5 . . ?
C6P C1P C2P 120(2) . . ?
C6P C1P C7P 144(3) . . ?
C2P C1P C7P 95.8(19) . . ?
C3P C2P C1P 120(2) . . ?
C3P C2P C15P 145(3) . . ?
C1P C2P C15P 93(2) . . ?
C4P C3P C2P 119(3) . . ?
C4P C3P H3P 120.7 . . ?
C2P C3P H3P 120.7 . . ?
C3P C4P C5P 122(3) . . ?
C3P C4P C18P 124(3) . . ?
C5P C4P C18P 114(3) . . ?
C4P C5P C6P 120(3) . . ?
C4P C5P H5P 120.1 . . ?
C6P C5P H5P 120.1 . . ?
C5P C6P C1P 120(3) . . ?
C5P C6P C21P 114(3) . . ?
C1P C6P C21P 126(3) . . ?
O1P C7P C1P 122(3) . . ?
O1P C7P C8P 106(2) . . ?
C1P C7P C8P 120(2) . . ?
O1P C7P C15P 113(3) . . ?
C1P C7P C15P 83.6(17) . . ?
C8P C7P C15P 109.0(17) . . ?
C9P C8P C13P 115(2) . . ?
C9P C8P C7P 122(2) . . ?
C13P C8P C7P 123(2) . . ?
C8P C9P C10P 123(3) . . ?
C8P C9P H9P 118.6 . . ?
C10P C9P H9P 118.6 . . ?
C11P C10P C9P 120(3) . . ?
C11P C10P H10P 119.8 . . ?
C9P C10P H10P 119.8 . . ?
C10P C11P C12P 119(2) . . ?
C10P C11P C14P 125(2) . . ?
C12P C11P C14P 117(2) . . ?
C13P C12P C11P 119(3) . . ?
C13P C12P H12P 120.6 . . ?
C11P C12P H12P 120.6 . . ?
C12P C13P C8P 124(3) . . ?
C12P C13P H13P 118.0 . . ?
C8P C13P H13P 118.0 . . ?
O3P C14P O2P 123.9(7) . . ?
O3P C14P C11P 120.5(16) . . ?
O2P C14P C11P 114.4(16) . . ?
C2P C15P C16P 123(3) . . ?
C2P C15P C17P 112(3) . . ?
C16P C15P C17P 107(3) . . ?
C2P C15P C7P 86.3(18) . . ?
C16P C15P C7P 108(3) . . ?
C17P C15P C7P 120(3) . . ?
C15P C16P H16G 109.5 . . ?
C15P C16P H16H 109.5 . . ?
H16G C16P H16H 109.5 . . ?
C15P C16P H16I 109.5 . . ?
H16G C16P H16I 109.5 . . ?
H16H C16P H16I 109.5 . . ?
C15P C17P H17G 109.5 . . ?
C15P C17P H17H 109.5 . . ?
H17G C17P H17H 109.5 . . ?
C15P C17P H17I 109.5 . . ?
H17G C17P H17I 109.5 . . ?
H17H C17P H17I 109.5 . . ?
C19P C18P C4P 110(3) . . ?
C19P C18P C20P 117(4) . . ?
C4P C18P C20P 101(3) . . ?
C19P C18P H18P 109.2 . . ?
C4P C18P H18P 109.2 . . ?
C20P C18P H18P 109.2 . . ?
C18P C19P H19G 109.5 . . ?
C18P C19P H19H 109.5 . . ?
H19G C19P H19H 109.5 . . ?
C18P C19P H19I 109.5 . . ?
H19G C19P H19I 109.5 . . ?
H19H C19P H19I 109.5 . . ?
C18P C20P H20G 109.5 . . ?
C18P C20P H20H 109.5 . . ?
H20G C20P H20H 109.5 . . ?
C18P C20P H20I 109.5 . . ?
H20G C20P H20I 109.5 . . ?
H20H C20P H20I 109.5 . . ?
C6P C21P C23P 116(3) . . ?
C6P C21P C22P 109(3) . . ?
C23P C21P C22P 109(3) . . ?
C6P C21P H21P 107.3 . . ?
C23P C21P H21P 107.3 . . ?
C22P C21P H21P 107.3 . . ?
C21P C22P H22F 109.5 . . ?
C21P C22P H22G 109.5 . . ?
H22F C22P H22G 109.5 . . ?
C21P C22P H22H 109.5 . . ?
H22F C22P H22H 109.5 . . ?
H22G C22P H22H 109.5 . . ?
C21P C23P H23G 109.5 . . ?
C21P C23P H23H 109.5 . . ?
H23G C23P H23H 109.5 . . ?
C21P C23P H23I 109.5 . . ?
H23G C23P H23I 109.5 . . ?
H23H C23P H23I 109.5 . . ?
C5Z C6Z C1Z 120.0 . . ?
C5Z C6Z C21Z 145.8(18) . . ?
C1Z C6Z C21Z 93.9(17) . . ?
C2Z C1Z C6Z 119.8 . . ?
C2Z C1Z C7Z 143.4(17) . . ?
C6Z C1Z C7Z 95.5(17) . . ?
C1Z C2Z C3Z 120.20(7) . . ?
C1Z C2Z C15Z 118(2) . . ?
C3Z C2Z C15Z 122(2) . . ?
C4Z C3Z C2Z 119.9 . . ?
C4Z C3Z H3Z 120.0 . . ?
C2Z C3Z H3Z 120.0 . . ?
C3Z C4Z C5Z 120.0 . . ?
C3Z C4Z C18Z 116(2) . . ?
C5Z C4Z C18Z 124(2) . . ?
C6Z C5Z C4Z 120.05(7) . . ?
C6Z C5Z H5Z 120.0 . . ?
C4Z C5Z H5Z 120.0 . . ?
O1Z C7Z C1Z 97(3) . . ?
O1Z C7Z C8Z 113(3) . . ?
C1Z C7Z C8Z 119(3) . . ?
O1Z C7Z C21Z 115(3) . . ?
C1Z C7Z C21Z 84.3(17) . . ?
C8Z C7Z C21Z 122(2) . . ?
C13Z C8Z C9Z 120.1 . . ?
C13Z C8Z C7Z 119(2) . . ?
C9Z C8Z C7Z 121(2) . . ?
C10Z C9Z C8Z 120.0 . . ?
C10Z C9Z H9Z 119.8 . . ?
C8Z C9Z H9Z 120.2 . . ?
C9Z C10Z C11Z 119.9 . . ?
C9Z C10Z H10Z 120.4 . . ?
C11Z C10Z H10Z 119.8 . . ?
C12Z C11Z C10Z 120.4 . . ?
C12Z C11Z C14Z 118(2) . . ?
C10Z C11Z C14Z 122(2) . . ?
C11Z C12Z C13Z 119.8 . . ?
C11Z C12Z H12Z 120.5 . . ?
C13Z C12Z H12Z 119.7 . . ?
C8Z C13Z C12Z 119.9 . . ?
C8Z C13Z H13Z 120.1 . . ?
C12Z C13Z H13Z 120.0 . . ?
O3Z C14Z O2Z 123.9(7) . . ?
O3Z C14Z C11Z 118.9(16) . . ?
O2Z C14Z C11Z 117.2(16) . . ?
C16Z C15Z C17Z 120(4) . . ?
C16Z C15Z C2Z 108(3) . . ?
C17Z C15Z C2Z 114(3) . . ?
C16Z C15Z H15Z 104.2 . . ?
C17Z C15Z H15Z 104.2 . . ?
C2Z C15Z H15Z 104.2 . . ?
C15Z C16Z H16J 109.5 . . ?
C15Z C16Z H16K 109.5 . . ?
H16J C16Z H16K 109.5 . . ?
C15Z C16Z H16L 109.5 . . ?
H16J C16Z H16L 109.5 . . ?
H16K C16Z H16L 109.5 . . ?
C15Z C17Z H17J 109.5 . . ?
C15Z C17Z H17K 109.5 . . ?
H17J C17Z H17K 109.5 . . ?
C15Z C17Z H17L 109.5 . . ?
H17J C17Z H17L 109.5 . . ?
H17K C17Z H17L 109.5 . . ?
C4Z C18Z C20Z 120(3) . . ?
C4Z C18Z C19Z 101(3) . . ?
C20Z C18Z C19Z 111(3) . . ?
C4Z C18Z H18Z 108.1 . . ?
C20Z C18Z H18Z 108.1 . . ?
C19Z C18Z H18Z 108.1 . . ?
C18Z C19Z H19J 109.5 . . ?
C18Z C19Z H19K 109.5 . . ?
H19J C19Z H19K 109.5 . . ?
C18Z C19Z H19L 109.5 . . ?
H19J C19Z H19L 109.5 . . ?
H19K C19Z H19L 109.5 . . ?
C18Z C20Z H20J 109.5 . . ?
C18Z C20Z H20K 109.5 . . ?
H20J C20Z H20K 109.5 . . ?
C18Z C20Z H20L 109.5 . . ?
H20J C20Z H20L 109.5 . . ?
H20K C20Z H20L 109.5 . . ?
C6Z C21Z C23Z 120(3) . . ?
C6Z C21Z C22Z 108(3) . . ?
C23Z C21Z C22Z 112(3) . . ?
C6Z C21Z C7Z 85.9(17) . . ?
C23Z C21Z C7Z 114(3) . . ?
C22Z C21Z C7Z 114(3) . . ?
C21Z C22Z H22I 109.5 . . ?
C21Z C22Z H22J 109.5 . . ?
H22I C22Z H22J 109.5 . . ?
C21Z C22Z H22K 109.5 . . ?
H22I C22Z H22K 109.5 . . ?
H22J C22Z H22K 109.5 . . ?
C21Z C23Z H23J 109.5 . . ?
C21Z C23Z H23K 109.5 . . ?
H23J C23Z H23K 109.5 . . ?
C21Z C23Z H23L 109.5 . . ?
H23J C23Z H23L 109.5 . . ?
H23K C23Z H23L 109.5 . . ?
C25 N1 H1A 109.5 . . ?
C25 N1 H1B 109.5 . . ?
H1A N1 H1B 109.5 . . ?
C25 N1 H1C 109.5 . . ?
H1A N1 H1C 109.5 . . ?
H1B N1 H1C 109.5 . . ?
C25 C24 H24A 109.5 . . ?
C25 C24 H24B 109.5 . . ?
H24A C24 H24B 109.5 . . ?
C25 C24 H24C 109.5 . . ?
H24A C24 H24C 109.5 . . ?
H24B C24 H24C 109.5 . . ?
C26 C25 N1 109.4(6) . . ?
C26 C25 C24 115.2(8) . . ?
N1 C25 C24 108.5(7) . . ?
C26 C25 H25 107.8 . . ?
N1 C25 H25 107.8 . . ?
C24 C25 H25 107.8 . . ?
C27 C26 C31 118.6(10) . . ?
C27 C26 C25 120.2(11) . . ?
C31 C26 C25 121.2(11) . . ?
C26 C27 C28 121.1(13) . . ?
C26 C27 H27 119.5 . . ?
C28 C27 H27 119.5 . . ?
C29 C28 C27 118.8(18) . . ?
C29 C28 H28 120.6 . . ?
C27 C28 H28 120.6 . . ?
C28 C29 C30 121(2) . . ?
C28 C29 H29 119.3 . . ?
C30 C29 H29 119.3 . . ?
C29 C30 C31 119(2) . . ?
C29 C30 H30 120.3 . . ?
C31 C30 H30 120.3 . . ?
C26 C31 C30 120.7(15) . . ?
C26 C31 H31 119.7 . . ?
C30 C31 H31 119.7 . . ?

loop_
_geom_bond_atom_site_label_1
_geom_bond_atom_site_label_2
_geom_bond_distance
_geom_bond_site_symmetry_2
_geom_bond_publ_flag
O1 C7 1.22(2) . ?
O2 C14 1.258(9) . ?
O3 C14 1.240(9) . ?
C1 C6 1.373(19) . ?
C1 C2 1.40(2) . ?
C1 C7 1.515(19) . ?
C2 C3 1.40(2) . ?
C2 C15 1.54(2) . ?
C3 C4 1.40(2) . ?
C3 H3 0.9300 . ?
C4 C5 1.38(2) . ?
C4 C18 1.57(2) . ?
C5 C6 1.402(19) . ?
C5 H5 0.9300 . ?
C6 C21 1.50(2) . ?
C7 C8 1.500(19) . ?
C8 C13 1.36(2) . ?
C8 C9 1.365(18) . ?
C9 C10 1.384(18) . ?
C9 H9 0.9300 . ?
C10 C11 1.35(2) . ?
C10 H10 0.9300 . ?
C11 C12 1.41(2) . ?
C11 C14 1.527(18) . ?
C12 C13 1.40(2) . ?
C12 H12 0.9300 . ?
C13 H13 0.9300 . ?
C15 C16 1.51(2) . ?
C15 C17 1.51(2) . ?
C15 H15 0.9800 . ?
C16 H16A 0.9600 . ?
C16 H16B 0.9600 . ?
C16 H16C 0.9600 . ?
C17 H17A 0.9600 . ?
C17 H17B 0.9600 . ?
C17 H17C 0.9600 . ?
C18 C20 1.49(2) . ?
C18 C19 1.51(2) . ?
C18 H18 0.9800 . ?
C19 H19A 0.9600 . ?
C19 H19B 0.9600 . ?
C19 H19C 0.9600 . ?
C20 H20A 0.9600 . ?
C20 H20B 0.9600 . ?
C20 H20C 0.9600 . ?
C21 C22 1.52(2) . ?
C21 C23 1.56(2) . ?
C21 H21 0.9800 . ?
C22 H22A 0.9600 . ?
C22 H22B 0.9600 . ?
C22 H22C 0.9600 . ?
C23 H23A 0.9600 . ?
C23 H23B 0.9600 . ?
C23 H23C 0.9600 . ?
O1D C7D 1.47(2) . ?
O2D C14D 1.258(9) . ?
O3D C14D 1.240(9) . ?
C1D C2D 1.36(2) . ?
C1D C6D 1.38(2) . ?
C1D C7D 1.57(2) . ?
C2D C3D 1.40(2) . ?
C2D C15D 1.51(2) . ?
C3D C4D 1.42(2) . ?
C3D H3D 0.9300 . ?
C4D C5D 1.41(2) . ?
C4D C18D 1.56(2) . ?
C5D C6D 1.39(2) . ?
C5D H5D 0.9300 . ?
C6D C21D 1.52(2) . ?
C7D C22D 1.51(2) . ?
C7D C8D 1.52(2) . ?
C8D C13D 1.36(2) . ?
C8D C9D 1.40(2) . ?
C9D C10D 1.37(2) . ?
C9D H9D 0.9300 . ?
C10D C11D 1.38(2) . ?
C10D H10D 0.9300 . ?
C11D C12D 1.39(2) . ?
C11D C14D 1.475(18) . ?
C12D C13D 1.39(2) . ?
C12D H12D 0.9300 . ?
C13D H13D 0.9300 . ?
C15D C16D 1.48(2) . ?
C15D C17D 1.53(2) . ?
C15D H15D 0.9800 . ?
C16D H16D 0.9600 . ?
C16D H16E 0.9600 . ?
C16D H16F 0.9600 . ?
C17D H17D 0.9600 . ?
C17D H17E 0.9600 . ?
C17D H17F 0.9600 . ?
C18D C19D 1.48(2) . ?
C18D C20D 1.49(2) . ?
C18D H18D 0.9800 . ?
C19D H19D 0.9600 . ?
C19D H19E 0.9600 . ?
C19D H19F 0.9600 . ?
C20D H20D 0.9600 . ?
C20D H20E 0.9600 . ?
C20D H20F 0.9600 . ?
C21D C23D 1.47(2) . ?
C21D C22D 1.54(2) . ?
C21D H21D 0.9800 . ?
C22D H22D 0.9700 . ?
C22D H22E 0.9700 . ?
C23D H23D 0.9600 . ?
C23D H23E 0.9600 . ?
C23D H23F 0.9600 . ?
O1P C7P 1.42(2) . ?
O2P C14P 1.258(9) . ?
O3P C14P 1.240(9) . ?
C1P C6P 1.40(2) . ?
C1P C2P 1.41(2) . ?
C1P C7P 1.51(2) . ?
C2P C3P 1.40(2) . ?
C2P C15P 1.51(2) . ?
C3P C4P 1.38(2) . ?
C3P H3P 0.9300 . ?
C4P C5P 1.38(2) . ?
C4P C18P 1.52(2) . ?
C5P C6P 1.39(2) . ?
C5P H5P 0.9300 . ?
C6P C21P 1.51(2) . ?
C7P C8P 1.52(2) . ?
C7P C15P 1.66(2) . ?
C8P C9P 1.37(2) . ?
C8P C13P 1.39(2) . ?
C9P C10P 1.40(2) . ?
C9P H9P 0.9300 . ?
C10P C11P 1.38(2) . ?
C10P H10P 0.9300 . ?
C11P C12P 1.40(2) . ?
C11P C14P 1.52(2) . ?
C12P C13P 1.38(2) . ?
C12P H12P 0.9300 . ?
C13P H13P 0.9300 . ?
C15P C16P 1.51(3) . ?
C15P C17P 1.52(2) . ?
C16P H16G 0.9600 . ?
C16P H16H 0.9600 . ?
C16P H16I 0.9600 . ?
C17P H17G 0.9600 . ?
C17P H17H 0.9600 . ?
C17P H17I 0.9600 . ?
C18P C19P 1.50(3) . ?
C18P C20P 1.52(3) . ?
C18P H18P 0.9800 . ?
C19P H19G 0.9600 . ?
C19P H19H 0.9600 . ?
C19P H19I 0.9600 . ?
C20P H20G 0.9600 . ?
C20P H20H 0.9600 . ?
C20P H20I 0.9600 . ?
C21P C23P 1.52(3) . ?
C21P C22P 1.53(3) . ?
C21P H21P 0.9800 . ?
C22P H22F 0.9600 . ?
C22P H22G 0.9600 . ?
C22P H22H 0.9600 . ?
C23P H23G 0.9600 . ?
C23P H23H 0.9600 . ?
C23P H23I 0.9600 . ?
O1Z C7Z 1.42(3) . ?
O2Z C14Z 1.258(9) . ?
O3Z C14Z 1.240(9) . ?
C6Z C5Z 1.3894 . ?
C6Z C1Z 1.3922 . ?
C6Z C21Z 1.51(2) . ?
C1Z C2Z 1.3890 . ?
C1Z C7Z 1.52(2) . ?
C2Z C3Z 1.3895 . ?
C2Z C15Z 1.48(2) . ?
C3Z C4Z 1.3886 . ?
C3Z H3Z 0.9503 . ?
C4Z C5Z 1.3900 . ?
C4Z C18Z 1.50(2) . ?
C5Z H5Z 0.9508 . ?
C7Z C8Z 1.55(2) . ?
C7Z C21Z 1.65(2) . ?
C8Z C13Z 1.3906 . ?
C8Z C9Z 1.3919 . ?
C9Z C10Z 1.3876 . ?
C9Z H9Z 0.9485 . ?
C10Z C11Z 1.3920 . ?
C10Z H10Z 0.9501 . ?
C11Z C12Z 1.3870 . ?
C11Z C14Z 1.573(19) . ?
C12Z C13Z 1.3947 . ?
C12Z H12Z 0.9481 . ?
C13Z H13Z 0.9480 . ?
C15Z C16Z 1.47(3) . ?
C15Z C17Z 1.47(3) . ?
C15Z H15Z 0.9800 . ?
C16Z H16J 0.9600 . ?
C16Z H16K 0.9600 . ?
C16Z H16L 0.9600 . ?
C17Z H17J 0.9600 . ?
C17Z H17K 0.9600 . ?
C17Z H17L 0.9600 . ?
C18Z C20Z 1.52(3) . ?
C18Z C19Z 1.52(3) . ?
C18Z H18Z 0.9800 . ?
C19Z H19J 0.9600 . ?
C19Z H19K 0.9600 . ?
C19Z H19L 0.9600 . ?
C20Z H20J 0.9600 . ?
C20Z H20K 0.9600 . ?
C20Z H20L 0.9600 . ?
C21Z C23Z 1.52(2) . ?
C21Z C22Z 1.52(2) . ?
C22Z H22I 0.9600 . ?
C22Z H22J 0.9600 . ?
C22Z H22K 0.9600 . ?
C23Z H23J 0.9600 . ?
C23Z H23K 0.9600 . ?
C23Z H23L 0.9600 . ?
N1 C25 1.513(9) . ?
N1 H1A 0.8900 . ?
N1 H1B 0.8900 . ?
N1 H1C 0.8900 . ?
C24 C25 1.527(11) . ?
C24 H24A 0.9600 . ?
C24 H24B 0.9600 . ?
C24 H24C 0.9600 . ?
C25 C26 1.493(12) . ?
C25 H25 0.9800 . ?
C26 C27 1.369(14) . ?
C26 C31 1.375(14) . ?
C27 C28 1.396(15) . ?
C27 H27 0.9300 . ?
C28 C29 1.36(2) . ?
C28 H28 0.9300 . ?
C29 C30 1.36(2) . ?
C29 H29 0.9300 . ?
C30 C31 1.387(17) . ?
C30 H30 0.9300 . ?
C31 H31 0.9300 . ?

_cod_database_fobs_code 2108810
